data_9005527
loop_
_publ_author_name
'Ivaldi, G.'
'Ferraris, G.'
'Curetti, N.'
'Compagnoni, R.'

_publ_section_title
;Coexisting 3T and 2M_1 polytypes of phengite from Cima Pal (Val Savenca,
 western Alps): Chemical and polytypic zoning and structural characterisation
 Sample: 2M1G Locality: Cima Pal, Val Savenca, western Alps
;
_journal_name_full 'European Journal of Mineralogy'
_journal_page_first 1025
_journal_page_last 1034
_journal_paper_doi 10.1127/0935-1221/2001/0013-1025
_journal_volume 13
_journal_year 2001
_chemical_compound_source 'Cima Pal, Val Savenca, western Alps'
_chemical_formula_sum 'Al1.97 Fe0.24 H2 K0.99 Mg0.33 Na0.02 O12 Si3.45 Ti0.04'
_chemical_name_mineral Phengite-2M1
_space_group_IT_number 15
_symmetry_space_group_name_Hall '-C 2yc'
_symmetry_space_group_name_H-M 'C 1 2/c 1'
_cell_angle_alpha 90
_cell_angle_beta 95.73
_cell_angle_gamma 90
_cell_formula_units_Z 4
_cell_length_a 5.225
_cell_length_b 9.057
_cell_length_c 19.956
_cell_volume 939.656
_database_code_amcsd 0006915
_exptl_crystal_density_diffrn 2.874
_cod_original_formula_sum 'K.99 Na.02 Al1.97 Mg.33 Fe.24 Ti.04 Si3.45 O12 H2'
_cod_database_code 9005527

loop_
_space_group_symop_operation_xyz
x,y,z
1/2+x,1/2+y,z
x,-y,1/2+z
1/2+x,1/2-y,1/2+z
-x,y,1/2-z
1/2-x,1/2+y,1/2-z
-x,-y,-z
1/2-x,1/2-y,-z

loop_
_atom_site_label
_atom_site_fract_x
_atom_site_fract_y
_atom_site_fract_z
_atom_site_occupancy
_atom_site_U_iso_or_equiv
_atom_site_type_symbol
_atom_site_attached_hydrogens
KI 0.00000 0.09564 0.25000 0.99000 0.02540 K 0
NaI 0.00000 0.09564 0.25000 0.02000 0.02540 Na 0
AlM2 0.24663 0.08226 0.00003 0.71000 0.00810 Al 0
MgM2 0.24663 0.08226 0.00003 0.16500 0.00810 Mg 0
FeM2 0.24663 0.08226 0.00003 0.12000 0.00810 Fe 0
TiM2 0.24663 0.08226 0.00003 0.02000 0.00810 Ti 0
SiT1 0.46349 0.92899 0.13551 0.86250 0.00830 Si 0
AlT1 0.46349 0.92899 0.13551 0.13750 0.00830 Al 0
SiT2 0.45222 0.25859 0.13555 0.86250 0.00920 Si 0
AlT2 0.45222 0.25859 0.13555 0.13750 0.00920 Al 0
O1 0.44690 0.09340 0.16886 1.00000 0.01590 O 0
O2 0.23330 0.82790 0.16095 1.00000 0.01710 O 0
O3 0.23290 0.35520 0.16929 1.00000 0.01610 O 0
O4 0.45670 0.93860 0.05410 1.00000 0.01320 O 0
O5 0.39460 0.25150 0.05413 1.00000 0.01330 O 0
O6 0.45570 0.56460 0.05271 1.00000 0.01770 O 0
H 0.37800 0.62900 0.05800 1.00000 0.07000 H 0

loop_
_cod_changelog_entry_id
_cod_changelog_entry_author
_cod_changelog_entry_date
_cod_changelog_entry_text
1
;cod-tools version 3.8.0
Id: cif_guess_AMCSD_atom_types 9581 2023-05-17 12:35:41Z saulius
;
2023-05-23T09:19:20+03:00
;Derived atom types and hydrogen counts
from atom names that follow the AMCSD naming convention
(Wat == water, O-H == hydroxyl).
;

loop_
_cod_related_entry_id
_cod_related_entry_database
_cod_related_entry_code
1 AMCSD 0006915
